data_4128557
loop_
_publ_author_name
'Lei, Honghui'
'Conway, Jr, John H'
'Cook, Caleb C.'
'Rovis, Tomislav'

_publ_section_title
;
 Ligand Controlled Ir-Catalyzed Regiodivergent Oxyamination of Unactivated
 Alkenes.
;
_journal_issue 30
_journal_name_full 'Journal of the American Chemical Society'
_journal_page_first 11864
_journal_page_last 11869
_journal_paper_doi 10.1021/jacs.9b06366
_journal_volume 141
_journal_year 2019
_chemical_formula_moiety 'C6 H11 N O2'
_chemical_formula_sum 'C6 H11 N O2'
_chemical_formula_weight 129.16
_space_group_crystal_system monoclinic
_space_group_IT_number 14
_space_group_name_Hall '-P 2yn'
_space_group_name_H-M_alt 'P 1 21/n 1'
_atom_sites_solution_hydrogens mixed
_atom_sites_solution_primary direct
_audit_creation_date 2019-04-28
_audit_creation_method
;
Olex2 1.2
(compiled 2018.05.29 svn.r3510 for OlexSys, GUI svn.r5506)
;
_cell_angle_alpha 90
_cell_angle_beta 94.519(4)
_cell_angle_gamma 90
_cell_formula_units_Z 4
_cell_length_a 4.57340(17)
_cell_length_b 9.8222(4)
_cell_length_c 15.0672(6)
_cell_measurement_reflns_used 2943
_cell_measurement_temperature 100.3(6)
_cell_measurement_theta_max 71.6910
_cell_measurement_theta_min 4.4950
_cell_volume 674.73(5)
_computing_cell_refinement 'CrysAlisPro 1.171.38.46 (Rigaku OD, 2015)'
_computing_data_collection 'CrysAlisPro 1.171.38.46 (Rigaku OD, 2015)'
_computing_data_reduction 'CrysAlisPro 1.171.38.46 (Rigaku OD, 2015)'
_computing_molecular_graphics 'Olex2 (Dolomanov et al., 2009)'
_computing_publication_material 'Olex2 (Dolomanov et al., 2009)'
_computing_structure_refinement 'ShelXL (Sheldrick, 2015)'
_diffrn_ambient_environment N~2~
_diffrn_ambient_temperature 100.3(6)
_diffrn_detector 'CCD plate'
_diffrn_detector_area_resol_mean 8.0549
_diffrn_detector_type EosS2
_diffrn_measured_fraction_theta_full 1.000
_diffrn_measured_fraction_theta_max 0.996
_diffrn_measurement_details
;
List of Runs (angles in degrees, time in seconds):

  # Type    Start    End  Width  t~exp~   \w     \q     \k     \f   Frames
--------------------------------------------------------------------------
  1  \w     12.00  77.00   1.00    1.00    --   37.78 -99.00 -30.00   65
  2  \w     59.00 108.00   1.00    2.00    --  111.00 -94.00 -90.00   49
  3  \w     63.00 115.00   1.00    2.00    --  111.00-111.00-120.00   52
  4  \w     48.00 125.00   1.00    2.00    --  111.00 -45.00 -60.00   77
  5  \w    101.00 143.00   1.00    2.00    --  111.00 -15.00-150.00   42
  6  \w    112.00 170.00   1.00    2.00    --  111.00  45.00 -60.00   58
  7  \w    139.00 175.00   1.00    2.00    --  111.00  61.00-150.00   36
  8  \w    114.00 140.00   1.00    2.00    --  111.00 111.00 -30.00   26
  9  \w     94.00 123.00   1.00    2.00    --  111.00  61.00-150.00   29
 10  \w     50.00 126.00   1.00    2.00    --  111.00 -45.00-150.00   76
 11  \w     45.00  70.00   1.00    2.00    --  111.00 -77.00-180.00   25
 12  \w     46.00  96.00   1.00    2.00    --  111.00 -64.00-152.99   50
 13  \w     45.00  71.00   1.00    2.00    --  111.00 -15.00-150.00   26
 14  \w     84.00 110.00   1.00    2.00    --  111.00-111.00  30.00   26
 15  \w     85.00 120.00   1.00    2.00    --  111.00 -61.00  60.00   35
 16  \w    119.00 148.00   1.00    2.00    --  111.00 -15.00  30.00   29
 17  \w    129.00 154.00   1.00    2.00    --  111.00  15.00 150.00   25
 18  \w    153.00 178.00   1.00    2.00    --  111.00  61.00  90.00   25
 19  \w    153.00 178.00   1.00    2.00    --  111.00 111.00 120.00   25
 20  \w     74.00 147.00   1.00    2.00    --  111.00 -15.00 120.00   73
 21  \w     77.00 107.00   1.00    2.00    --  111.00 -94.00 150.00   30
 22  \w     65.00 107.00   1.00    2.00    --  111.00 -94.00  30.00   42
 23  \w     41.00  67.00   1.00    2.00    --  111.00-111.00  30.00   26
 24  \w     45.00 105.00   1.00    2.00    --  111.00 -94.00  90.00   60
 25  \w     44.00 122.00   1.00    2.00    --  111.00 -45.00  60.00   78
 26  \w     40.00  89.00   1.00    2.00    --  111.00 -15.00  30.00   49
 27  \w     70.00  98.00   1.00    2.00    --  111.00 178.00 120.00   28
 28  \w    -51.00  30.00   1.00    1.00    --  -37.78  57.00-150.00   81
 29  \w   -105.00 -80.00   1.00    1.00    --  -37.78 -77.00 120.00   25
 30  \w    -62.00 -36.00   1.00    1.00    --  -37.78-178.00-120.00   26
 31  \w    -78.00 -49.00   1.00    1.00    --  -37.78-178.00 -90.00   29
 32  \w   -105.00 -29.00   1.00    1.00    --  -37.78 -57.00  60.00   76
 33  \w    -74.00 -11.00   1.00    1.00    --  -37.78 -77.00 120.00   63
 34  \w   -109.00 -45.00   1.00    1.00    --  -37.78 178.00 150.00   64
 35  \w    105.00 130.00   1.00    2.00    --  111.00 178.00-180.00   25
;
_diffrn_measurement_device 'four-circle diffractometer'
_diffrn_measurement_device_type 'SuperNova, Dual, Cu at zero, EosS2'
_diffrn_measurement_method '\w scans'
_diffrn_orient_matrix_type 'CrysAlisPro convention (1999,Acta A55,543-557)'
_diffrn_orient_matrix_UB_11 -0.1612853000
_diffrn_orient_matrix_UB_12 0.0955691000
_diffrn_orient_matrix_UB_13 -0.0686248000
_diffrn_orient_matrix_UB_21 0.0992930000
_diffrn_orient_matrix_UB_22 -0.0891176000
_diffrn_orient_matrix_UB_23 -0.0762387000
_diffrn_orient_matrix_UB_31 -0.2797688000
_diffrn_orient_matrix_UB_32 -0.0866621000
_diffrn_orient_matrix_UB_33 0.0027455000
_diffrn_radiation_monochromator mirror
_diffrn_radiation_probe x-ray
_diffrn_radiation_type CuK\a
_diffrn_radiation_wavelength 1.54184
_diffrn_reflns_av_R_equivalents 0.0298
_diffrn_reflns_av_unetI/netI 0.0245
_diffrn_reflns_Laue_measured_fraction_full 1.000
_diffrn_reflns_Laue_measured_fraction_max 0.996
_diffrn_reflns_limit_h_max 4
_diffrn_reflns_limit_h_min -5
_diffrn_reflns_limit_k_max 11
_diffrn_reflns_limit_k_min -12
_diffrn_reflns_limit_l_max 18
_diffrn_reflns_limit_l_min -18
_diffrn_reflns_number 5116
_diffrn_reflns_point_group_measured_fraction_full 1.000
_diffrn_reflns_point_group_measured_fraction_max 0.996
_diffrn_reflns_theta_full 67.684
_diffrn_reflns_theta_max 72.739
_diffrn_reflns_theta_min 5.381
_diffrn_source 'micro-focus sealed X-ray tube'
_diffrn_source_type 'SuperNova (Cu) X-ray Source'
_exptl_absorpt_coefficient_mu 0.787
_exptl_absorpt_correction_T_max 0.955
_exptl_absorpt_correction_T_min 0.886
_exptl_absorpt_correction_type analytical
_exptl_absorpt_process_details
;
CrysAlisPro 1.171.38.46 (Rigaku Oxford Diffraction, 2015)
Analytical numeric absorption correction using a multifaceted crystal
			model based on expressions derived by R.C. Clark & J.S. Reid.
(Clark, R. C. & Reid, J. S. (1995). Acta Cryst. A51, 887-897)
Empirical absorption correction using spherical harmonics,
 implemented in SCALE3 ABSPACK scaling algorithm.
;
_exptl_crystal_colour colourless
_exptl_crystal_colour_primary colourless
_exptl_crystal_density_diffrn 1.271
_exptl_crystal_description block
_exptl_crystal_F_000 280
_exptl_crystal_size_max 0.271
_exptl_crystal_size_mid 0.118
_exptl_crystal_size_min 0.074
_refine_diff_density_max 0.228
_refine_diff_density_min -0.192
_refine_diff_density_rms 0.053
_refine_ls_extinction_method none
_refine_ls_goodness_of_fit_ref 1.077
_refine_ls_hydrogen_treatment mixed
_refine_ls_matrix_type full
_refine_ls_number_parameters 107
_refine_ls_number_reflns 1338
_refine_ls_number_restraints 12
_refine_ls_restrained_S_all 1.089
_refine_ls_R_factor_all 0.0502
_refine_ls_R_factor_gt 0.0478
_refine_ls_shift/su_max 0.000
_refine_ls_shift/su_mean 0.000
_refine_ls_structure_factor_coef Fsqd
_refine_ls_weighting_details 'w=1/[\s^2^(Fo^2^)+(0.0859P)^2^+0.1801P] where P=(Fo^2^+2Fc^2^)/3'
_refine_ls_weighting_scheme calc
_refine_ls_wR_factor_gt 0.1329
_refine_ls_wR_factor_ref 0.1358
_reflns_Friedel_coverage 0.000
_reflns_number_gt 1253
_reflns_number_total 1338
_reflns_threshold_expression 'I > 2\s(I)'
_cod_data_source_file ja9b06366_si_004.cif
_cod_data_source_block honghui3
_cod_original_cell_volume 674.72(5)
_cod_database_code 4128557
_shelx_shelxl_version_number 2018/3
_chemical_oxdiff_formula 'C6 H11 N O2'
_shelx_space_group_comment
;
The symmetry employed for this shelxl refinement is uniquely defined
by the following loop, which should always be used as a source of
symmetry information in preference to the above space-group names.
They are only intended as comments.
;
_reflns_odcompleteness_completeness 97.74
_reflns_odcompleteness_iscentric 1
_reflns_odcompleteness_theta 73.59
_olex2_refinement_description
;
1. Fixed Uiso
 At 1.2 times of:
  All C(H) groups, All C(H,H) groups, All C(H,H,H,H) groups
 At 1.5 times of:
  All C(H,H,H) groups, All O(H) groups
2. Same fragment restrains
{N1, C2, O3, C4, C5, C6B, C7B, O8B, C9B} sigma for 1-2: 0.02, 1-3: 0.04
as
{N1, C2, O3, C4, C5, C6, C7, O8, C9}
3. Others
 Sof(H5C)=Sof(H5D)=Sof(C6B)=Sof(H6B)=Sof(C7B)=Sof(H7B)=Sof(O8B)=Sof(H8B)=
 Sof(C9B)=Sof(H9B1)=Sof(H9B2)=Sof(H9B3)=1-FVAR(1)
 Sof(H5A)=Sof(H5B)=Sof(C6)=Sof(H6)=Sof(C7)=Sof(H7)=Sof(O8)=Sof(H8)=Sof(C9)=
 Sof(H9A)=Sof(H9B)=Sof(H9C)=FVAR(1)
 Uiso(C6B)=Uiso(C7B)=Uiso(O8B)=Uiso(C9B)=FVAR(2)
4.a Ternary CH refined with riding coordinates:
 C6(H6), C7(H7), C6B(H6B), C7B(H7B)
4.b Secondary CH2 refined with riding coordinates:
 C4(H4A,H4B), C5(H5A,H5B), C5(H5C,H5D)
4.c Idealised Me refined as rotating group:
 C9(H9A,H9B,H9C), C9B(H9B1,H9B2,H9B3)
4.d Idealised tetrahedral OH refined as rotating group:
 O8B(H8B)
;
_olex2_submission_special_instructions 'No special instructions were received'
_oxdiff_exptl_absorpt_empirical_details
;
Empirical correction (ABSPACK) includes:
- Absorption correction using spherical harmonics
- Frame scaling
- Detector area scaling
;
_oxdiff_exptl_absorpt_empirical_full_max 1.410
_oxdiff_exptl_absorpt_empirical_full_min 0.721

loop_
_space_group_symop_operation_xyz
'x, y, z'
'-x+1/2, y+1/2, -z+1/2'
'-x, -y, -z'
'x-1/2, -y-1/2, z-1/2'

loop_
_atom_site_label
_atom_site_type_symbol
_atom_site_fract_x
_atom_site_fract_y
_atom_site_fract_z
_atom_site_U_iso_or_equiv
_atom_site_adp_type
_atom_site_occupancy
_atom_site_site_symmetry_order
_atom_site_calc_flag
_atom_site_refinement_flags_posn
_atom_site_refinement_flags_occupancy
_atom_site_disorder_assembly
_atom_site_disorder_group
N1 N 0.2743(3) 0.38369(11) 0.55818(8) 0.0251(3) Uani 1 1 d D . . .
H1 H 0.186(4) 0.457(2) 0.5707(12) 0.027(4) Uiso 1 1 d . . . .
C2 C 0.2303(3) 0.32847(13) 0.47801(9) 0.0241(3) Uani 1 1 d D . . .
O3 O 0.0551(2) 0.37058(10) 0.41715(7) 0.0293(3) Uani 1 1 d D . . .
C4 C 0.4329(3) 0.20817(15) 0.47123(11) 0.0338(4) Uani 1 1 d D . . .
H4A H 0.591278 0.229279 0.432227 0.041 Uiso 1 1 calc R . . .
H4B H 0.323784 0.127273 0.447494 0.041 Uiso 1 1 calc R . . .
C5 C 0.5576(3) 0.18428(14) 0.56741(10) 0.0287(4) Uani 1 1 d D . . .
H5A H 0.768365 0.160440 0.569536 0.034 Uiso 0.908(4) 1 calc R P A 1
H5B H 0.450807 0.110046 0.595362 0.034 Uiso 0.908(4) 1 calc R P A 1
H5C H 0.767411 0.210087 0.574383 0.034 Uiso 0.092(4) 1 calc R P A 2
H5D H 0.539998 0.087031 0.583405 0.034 Uiso 0.092(4) 1 calc R P A 2
C6 C 0.5127(3) 0.32096(14) 0.61487(10) 0.0229(4) Uani 0.908(4) 1 d D P A 1
H6 H 0.694205 0.377731 0.614747 0.027 Uiso 0.908(4) 1 calc R P A 1
C7 C 0.4289(3) 0.30131(15) 0.70954(10) 0.0244(4) Uani 0.908(4) 1 d D P A 1
H7 H 0.253091 0.240758 0.709358 0.029 Uiso 0.908(4) 1 calc R P A 1
O8 O 0.6805(12) 0.2325(4) 0.7523(3) 0.0341(8) Uani 0.908(4) 1 d D P A 1
H8 H 0.632(5) 0.203(3) 0.8049(19) 0.047(6) Uiso 0.908(4) 1 d . P A 1
C9 C 0.3684(6) 0.4342(2) 0.7568(2) 0.0281(6) Uani 0.908(4) 1 d D P A 1
H9A H 0.331542 0.415157 0.818755 0.042 Uiso 0.908(4) 1 calc GR P A 1
H9B H 0.196051 0.478471 0.726650 0.042 Uiso 0.908(4) 1 calc GR P A 1
H9C H 0.538762 0.494443 0.755314 0.042 Uiso 0.908(4) 1 calc GR P A 1
C6B C 0.370(3) 0.2777(13) 0.6308(7) 0.021(3) Uiso 0.092(4) 1 d D P A 2
H6B H 0.202644 0.228831 0.655470 0.025 Uiso 0.092(4) 1 calc R P A 2
C7B C 0.569(3) 0.3480(14) 0.6999(8) 0.021(3) Uiso 0.092(4) 1 d D P A 2
H7B H 0.742053 0.389402 0.673458 0.025 Uiso 0.092(4) 1 calc R P A 2
O8B O 0.656(11) 0.232(3) 0.758(3) 0.021(3) Uiso 0.092(4) 1 d D P A 2
H8B H 0.714396 0.167988 0.726411 0.032 Uiso 0.092(4) 1 calc GR P A 2
C9B C 0.413(7) 0.451(3) 0.755(2) 0.021(3) Uiso 0.092(4) 1 d D P A 2
H9B1 H 0.350788 0.528908 0.717571 0.032 Uiso 0.092(4) 1 calc GR P A 2
H9B2 H 0.546942 0.481977 0.804860 0.032 Uiso 0.092(4) 1 calc GR P A 2
H9B3 H 0.240721 0.408181 0.778012 0.032 Uiso 0.092(4) 1 calc GR P A 2

loop_
_atom_site_aniso_label
_atom_site_aniso_U_11
_atom_site_aniso_U_22
_atom_site_aniso_U_33
_atom_site_aniso_U_23
_atom_site_aniso_U_13
_atom_site_aniso_U_12
N1 0.0293(6) 0.0186(6) 0.0269(7) -0.0001(4) -0.0009(5) 0.0056(4)
C2 0.0257(7) 0.0186(6) 0.0281(7) -0.0005(5) 0.0025(5) -0.0004(5)
O3 0.0364(6) 0.0238(5) 0.0270(6) -0.0019(4) -0.0022(4) 0.0062(4)
C4 0.0367(8) 0.0275(8) 0.0364(9) -0.0070(6) -0.0022(6) 0.0098(6)
C5 0.0308(7) 0.0207(7) 0.0345(8) -0.0015(5) 0.0022(6) 0.0061(5)
C6 0.0219(8) 0.0189(7) 0.0279(8) 0.0028(5) 0.0030(6) 0.0007(5)
C7 0.0236(8) 0.0209(7) 0.0285(8) 0.0037(5) 0.0019(6) 0.0010(6)
O8 0.0348(17) 0.0375(8) 0.0298(10) 0.0116(6) 0.0021(10) 0.0115(7)
C9 0.0330(14) 0.0242(11) 0.0271(8) 0.0002(8) 0.0037(9) -0.0009(8)

loop_
_atom_type_symbol
_atom_type_description
_atom_type_scat_dispersion_real
_atom_type_scat_dispersion_imag
_atom_type_scat_source
C C 0.0181 0.0091 'International Tables Vol C Tables 4.2.6.8 and 6.1.1.4'
H H 0.0000 0.0000 'International Tables Vol C Tables 4.2.6.8 and 6.1.1.4'
N N 0.0311 0.0180 'International Tables Vol C Tables 4.2.6.8 and 6.1.1.4'
O O 0.0492 0.0322 'International Tables Vol C Tables 4.2.6.8 and 6.1.1.4'

loop_
_exptl_crystal_face_index_h
_exptl_crystal_face_index_k
_exptl_crystal_face_index_l
_exptl_crystal_face_perp_dist
0 -5 -5 0.0433
3 2 -3 0.0894
0 5 6 0.0204
0 4 -7 0.0415
3 2 3 0.0866
0 -4 7 0.0526
-3 -1 -1 0.1477

loop_
_geom_angle_atom_site_label_1
_geom_angle_atom_site_label_2
_geom_angle_atom_site_label_3
_geom_angle
C2 N1 H1 120.4(12)
C2 N1 C6 114.31(11)
C2 N1 C6B 112.5(4)
C6 N1 H1 124.7(12)
C6B N1 H1 121.5(13)
N1 C2 C4 109.39(12)
O3 C2 N1 125.49(12)
O3 C2 C4 125.10(12)
C2 C4 H4A 111.0
C2 C4 H4B 111.0
C2 C4 C5 103.91(11)
H4A C4 H4B 109.0
C5 C4 H4A 111.0
C5 C4 H4B 111.0
C4 C5 H5A 110.8
C4 C5 H5B 110.8
C4 C5 H5C 110.3
C4 C5 H5D 110.3
C4 C5 C6 104.59(11)
C4 C5 C6B 107.2(4)
H5A C5 H5B 108.9
H5C C5 H5D 108.5
C6 C5 H5A 110.8
C6 C5 H5B 110.8
C6B C5 H5C 110.3
C6B C5 H5D 110.3
N1 C6 C5 102.45(11)
N1 C6 H6 110.1
N1 C6 C7 111.68(12)
C5 C6 H6 110.1
C7 C6 C5 112.19(12)
C7 C6 H6 110.1
C6 C7 H7 109.6
C6 C7 C9 113.50(16)
O8 C7 C6 103.2(2)
O8 C7 H7 109.6
O8 C7 C9 111.2(2)
C9 C7 H7 109.6
C7 O8 H8 107.8(16)
C7 C9 H9A 109.5
C7 C9 H9B 109.5
C7 C9 H9C 109.5
H9A C9 H9B 109.5
H9A C9 H9C 109.5
H9B C9 H9C 109.5
N1 C6B C5 95.6(6)
N1 C6B H6B 113.8
C5 C6B H6B 113.8
C7B C6B N1 107.7(10)
C7B C6B C5 110.5(10)
C7B C6B H6B 113.8
C6B C7B H7B 111.5
C6B C7B O8B 100.0(17)
C6B C7B C9B 113.6(15)
O8B C7B H7B 111.5
O8B C7B C9B 108(2)
C9B C7B H7B 111.5
C7B O8B H8B 109.5
C7B C9B H9B1 109.5
C7B C9B H9B2 109.5
C7B C9B H9B3 109.5
H9B1 C9B H9B2 109.5
H9B1 C9B H9B3 109.5
H9B2 C9B H9B3 109.5

loop_
_geom_bond_atom_site_label_1
_geom_bond_atom_site_label_2
_geom_bond_distance
N1 H1 0.85(2)
N1 C2 1.3250(19)
N1 C6 1.4667(17)
N1 C6B 1.548(11)
C2 O3 1.2402(17)
C2 C4 1.5100(18)
C4 H4A 0.9900
C4 H4B 0.9900
C4 C5 1.533(2)
C5 H5A 0.9900
C5 H5B 0.9900
C5 H5C 0.9900
C5 H5D 0.9900
C5 C6 1.5424(19)
C5 C6B 1.618(11)
C6 H6 1.0000
C6 C7 1.518(2)
C7 H7 1.0000
C7 O8 1.442(4)
C7 C9 1.522(2)
O8 H8 0.89(3)
C9 H9A 0.9800
C9 H9B 0.9800
C9 H9C 0.9800
C6B H6B 1.0000
C6B C7B 1.497(14)
C7B H7B 1.0000
C7B O8B 1.468(18)
C7B C9B 1.521(17)
O8B H8B 0.8400
C9B H9B1 0.9800
C9B H9B2 0.9800
C9B H9B3 0.9800

loop_
_geom_torsion_atom_site_label_1
_geom_torsion_atom_site_label_2
_geom_torsion_atom_site_label_3
_geom_torsion_atom_site_label_4
_geom_torsion
N1 C2 C4 C5 11.44(16)
N1 C6 C7 O8 176.8(2)
N1 C6 C7 C9 -62.8(2)
N1 C6B C7B O8B -175(2)
N1 C6B C7B C9B 69.8(19)
C2 N1 C6 C5 -16.89(16)
C2 N1 C6 C7 -137.15(13)
C2 N1 C6B C5 34.5(8)
C2 N1 C6B C7B 148.1(8)
C2 C4 C5 C6 -20.86(15)
C2 C4 C5 C6B 10.6(6)
O3 C2 C4 C5 -170.11(13)
C4 C5 C6 N1 22.47(15)
C4 C5 C6 C7 142.38(13)
C4 C5 C6B N1 -24.7(8)
C4 C5 C6B C7B -136.1(8)
C5 C6 C7 O8 62.4(3)
C5 C6 C7 C9 -177.18(16)
C5 C6B C7B O8B -72(2)
C5 C6B C7B C9B 173.0(17)
C6 N1 C2 O3 -174.81(13)
C6 N1 C2 C4 3.64(16)
C6B N1 C2 O3 150.5(6)
C6B N1 C2 C4 -31.1(6)

loop_
_exptl_oxdiff_crystal_face_indexfrac_h
_exptl_oxdiff_crystal_face_indexfrac_k
_exptl_oxdiff_crystal_face_indexfrac_l
_exptl_oxdiff_crystal_face_x
_exptl_oxdiff_crystal_face_y
_exptl_oxdiff_crystal_face_z
-0.0614 -5.4325 -5.0866 -0.1602 0.8658 0.4740
2.7329 2.1418 -2.6624 -0.0534 0.2835 -0.9575
-0.2779 5.2603 5.5068 0.1696 -0.9162 -0.3630
-0.3068 4.0294 -7.4059 0.9428 0.1751 -0.2837
2.6719 1.5234 2.8648 -0.4820 -0.0889 -0.8717
-0.1473 -4.3900 7.0901 -0.8823 -0.1639 0.4411
-3.0000 -1.0000 -1.0000 0.4569 -0.1325 0.9232
